data_2222799
loop_
_publ_author_name
'Li, Hong'
'Xie, Long Miao'
'Zhang, Shi Guo'

_publ_section_title
;
 Chlorido[2,2'-(oxydimethylene)dipyridine]copper(II)
 perchlorate--aquachlorido[2,2'-(oxydimethylene)dipyridine]copper(II)
 perchlorate (1/1)
;
_journal_coeditor_code LH2860
_journal_issue 8
_journal_name_full 'Acta Crystallographica Section E'
_journal_page_first m933
_journal_paper_doi 10.1107/S1600536809027123
_journal_volume 65
_journal_year 2009
_chemical_formula_iupac '[Cu Cl (C12 H12 N2 O)] [Cu Cl (C12 H12 N2 O) (H2 O)] (Cl O4)2'
_chemical_formula_moiety 'C12 H12 Cl1 Cu1 N2 O1 + , C12 H14 Cl1 Cu1 N2 O2 + , 2Cl O4 -'
_chemical_formula_sum 'C24 H26 Cl4 Cu2 N4 O11'
_chemical_formula_weight 815.37
_chemical_name_systematic
;
Chlorido[2,2'-(oxydimethylene)dipyridine]copper(II) perchlorate--
aquachlorido[2,2'-(oxydimethylene)dipyridine]copper(II) perchlorate (1/1)
;
_space_group_IT_number 2
_symmetry_cell_setting triclinic
_symmetry_space_group_name_Hall '-P 1'
_symmetry_space_group_name_H-M 'P -1'
_atom_sites_solution_hydrogens geom
_atom_sites_solution_primary direct
_atom_sites_solution_secondary difmap
_audit_creation_method SHELXL97
_cell_angle_alpha 97.174(3)
_cell_angle_beta 112.031(3)
_cell_angle_gamma 106.851(3)
_cell_formula_units_Z 2
_cell_length_a 10.997(2)
_cell_length_b 12.882(3)
_cell_length_c 12.913(3)
_cell_measurement_reflns_used 2082
_cell_measurement_temperature 298(2)
_cell_measurement_theta_max 23.7965
_cell_measurement_theta_min 2.202
_cell_volume 1565.6(6)
_computing_cell_refinement 'SAINT (Bruker, 1997)'
_computing_data_collection 'SMART (Bruker, 1997)'
_computing_data_reduction 'SAINT (Bruker, 1997)'
_computing_molecular_graphics
;
SHELXTL (Sheldrick, 2008) and PLATON (Spek, 2009)
;
_computing_publication_material 'SHELXTL (Sheldrick, 2008)'
_computing_structure_refinement 'SHELXTL (Sheldrick, 2008)'
_computing_structure_solution 'SHELXTL (Sheldrick, 2008)'
_diffrn_ambient_temperature 298(2)
_diffrn_measured_fraction_theta_full 0.975
_diffrn_measured_fraction_theta_max 0.975
_diffrn_measurement_device_type 'Bruker SMART APEX CCD'
_diffrn_measurement_method '\f and \w'
_diffrn_radiation_monochromator graphite
_diffrn_radiation_source 'fine-focus sealed tube'
_diffrn_radiation_type MoK\a
_diffrn_radiation_wavelength 0.71073
_diffrn_reflns_av_R_equivalents 0.0238
_diffrn_reflns_av_sigmaI/netI 0.0590
_diffrn_reflns_limit_h_max 10
_diffrn_reflns_limit_h_min -13
_diffrn_reflns_limit_k_max 15
_diffrn_reflns_limit_k_min -15
_diffrn_reflns_limit_l_max 15
_diffrn_reflns_limit_l_min -15
_diffrn_reflns_number 8530
_diffrn_reflns_theta_full 26.00
_diffrn_reflns_theta_max 26.00
_diffrn_reflns_theta_min 1.71
_exptl_absorpt_coefficient_mu 1.763
_exptl_absorpt_correction_T_max 0.7085
_exptl_absorpt_correction_T_min 0.5247
_exptl_absorpt_correction_type multi-scan
_exptl_absorpt_process_details '(SADABS; Sheldrick, 1996)'
_exptl_crystal_colour blue
_exptl_crystal_density_diffrn 1.730
_exptl_crystal_density_method 'not measured'
_exptl_crystal_description block
_exptl_crystal_F_000 824
_exptl_crystal_size_max 0.42
_exptl_crystal_size_mid 0.23
_exptl_crystal_size_min 0.21
_refine_diff_density_max 1.010
_refine_diff_density_min -0.603
_refine_ls_extinction_method none
_refine_ls_goodness_of_fit_ref 1.050
_refine_ls_hydrogen_treatment constr
_refine_ls_matrix_type full
_refine_ls_number_parameters 411
_refine_ls_number_reflns 6009
_refine_ls_number_restraints 3
_refine_ls_restrained_S_all 1.050
_refine_ls_R_factor_all 0.0940
_refine_ls_R_factor_gt 0.0618
_refine_ls_shift/su_max 0.000
_refine_ls_shift/su_mean 0.000
_refine_ls_structure_factor_coef Fsqd
_refine_ls_weighting_details 'calc w = 1/[\s^2^(Fo^2^)+(0.1088P)^2^] where P=(Fo^2^+2Fc^2^)/3'
_refine_ls_weighting_scheme calc
_refine_ls_wR_factor_gt 0.1690
_refine_ls_wR_factor_ref 0.1845
_reflns_number_gt 4063
_reflns_number_total 6009
_reflns_threshold_expression I>2\s(I)
_cod_data_source_file lh2860.cif
_cod_data_source_block I
_cod_depositor_comments
;
The following automatic conversions were performed:
'_geom_bond_publ_flag' value 'Y' changed to 'y' according to
'/home/saulius/struct/CIF-dictionaries/cif_core.dic' dictionary named
'cif_core.dic' version 2.4.1 from 2010-06-29 (9
times).

'_geom_angle_publ_flag' value 'Y' changed to 'y' according to
'/home/saulius/struct/CIF-dictionaries/cif_core.dic' dictionary named
'cif_core.dic' version 2.4.1 from 2010-06-29 (16 times).

Automatic conversion script
Id: cif_fix_enum 1527 2010-12-29 10:47:43Z saulius 

The following automatic conversions were performed:

'_geom_bond_publ_flag' value 'Y' changed to 'y' according to
/home/saulius/struct/CIF-dictionaries/cif_core.dic dictionary named
'cif_core.dic' version 2.4.1 from 2010-06-29 (9
times).

'_geom_angle_publ_flag' value 'Y' changed to 'y' according
to /home/saulius/struct/CIF-dictionaries/cif_core.dic dictionary
named 'cif_core.dic' version 2.4.1 from 2010-06-29 (16 times).

Automatic conversion script
Id: cif_fix_values 1715 2011-07-08 13:25:40Z adriana 
;
_cod_original_cell_volume 1565.7(5)
_cod_database_code 2222799
_cod_database_fobs_code 2222799

loop_
_symmetry_equiv_pos_as_xyz
'x, y, z'
'-x, -y, -z'

loop_
_atom_site_type_symbol
_atom_site_label
_atom_site_fract_x
_atom_site_fract_y
_atom_site_fract_z
_atom_site_U_iso_or_equiv
_atom_site_adp_type
_atom_site_calc_flag
_atom_site_refinement_flags
_atom_site_occupancy
_atom_site_disorder_assembly
_atom_site_disorder_group
C C1 0.6320(7) 0.2031(5) 1.2505(5) 0.0595(16) Uani d . 1 . .
H H1 0.7080 0.2218 1.2317 0.071 Uiso calc R 1 . .
C C2 0.6551(8) 0.2240(6) 1.3637(6) 0.078(2) Uani d . 1 . .
H H2 0.7464 0.2573 1.4224 0.093 Uiso calc R 1 . .
C C3 0.5399(10) 0.1947(7) 1.3902(6) 0.085(2) Uani d . 1 . .
H H3 0.5543 0.2069 1.4671 0.102 Uiso calc R 1 . .
C C4 0.4070(9) 0.1483(6) 1.3042(6) 0.073(2) Uani d . 1 . .
H H4 0.3296 0.1303 1.3211 0.088 Uiso calc R 1 . .
C C5 0.3891(7) 0.1283(5) 1.1908(5) 0.0507(14) Uani d . 1 . .
C C6 0.2451(6) 0.0723(5) 1.0915(5) 0.0567(15) Uani d . 1 . .
H H6A 0.2091 -0.0075 1.0855 0.068 Uiso calc R 1 . .
H H6B 0.1803 0.1047 1.1031 0.068 Uiso calc R 1 . .
C C7 0.1462(6) 0.0206(5) 0.8805(5) 0.0583(15) Uani d . 1 . .
H H7A 0.0685 0.0471 0.8607 0.070 Uiso calc R 1 . .
H H7B 0.1126 -0.0563 0.8852 0.070 Uiso calc R 1 . .
C C8 0.2003(6) 0.0257(5) 0.7912(5) 0.0499(13) Uani d . 1 . .
C C9 0.1103(7) -0.0147(6) 0.6740(6) 0.0661(17) Uani d . 1 . .
H H9 0.0131 -0.0438 0.6492 0.079 Uiso calc R 1 . .
C C10 0.1668(8) -0.0112(7) 0.5942(6) 0.074(2) Uani d . 1 . .
H H10 0.1084 -0.0395 0.5153 0.089 Uiso calc R 1 . .
C C11 0.3108(8) 0.0351(6) 0.6341(5) 0.0664(17) Uani d . 1 . .
H H11 0.3509 0.0395 0.5821 0.080 Uiso calc R 1 . .
C C12 0.3942(6) 0.0742(5) 0.7500(5) 0.0514(14) Uani d . 1 . .
H H12 0.4914 0.1050 0.7763 0.062 Uiso calc R 1 . .
C C13 0.1523(7) 0.3151(6) 0.6299(5) 0.0659(17) Uani d . 1 . .
H H13 0.1544 0.2623 0.5751 0.079 Uiso calc R 1 . .
C C14 0.2190(6) 0.3236(5) 0.7442(5) 0.0572(15) Uani d . 1 . .
H H14 0.2672 0.2757 0.7668 0.069 Uiso calc R 1 . .
C C15 0.0808(7) 0.3866(6) 0.5959(5) 0.073(2) Uani d . 1 . .
H H15 0.0355 0.3836 0.5180 0.088 Uiso calc R 1 . .
C C16 0.0780(7) 0.4616(6) 0.6790(5) 0.0682(18) Uani d . 1 . .
H H16 0.0288 0.5091 0.6576 0.082 Uiso calc R 1 . .
C C17 0.1485(6) 0.4672(5) 0.7953(5) 0.0500(13) Uani d . 1 . .
C C18 0.1488(7) 0.5490(5) 0.8875(5) 0.0558(14) Uani d . 1 . .
H H18A 0.2063 0.6247 0.8940 0.067 Uiso calc R 1 . .
H H18B 0.0536 0.5460 0.8689 0.067 Uiso calc R 1 . .
C C19 0.2582(7) 0.6040(5) 1.0978(5) 0.0579(15) Uani d . 1 . .
H H19A 0.1815 0.6096 1.1152 0.069 Uiso calc R 1 . .
H H19B 0.3072 0.6762 1.0898 0.069 Uiso calc R 1 . .
C C20 0.3576(6) 0.5727(5) 1.1929(5) 0.0489(13) Uani d . 1 . .
C C21 0.4126(7) 0.6304(6) 1.3080(5) 0.0646(17) Uani d . 1 . .
H H21 0.3854 0.6890 1.3279 0.077 Uiso calc R 1 . .
C C22 0.5060(7) 0.6021(6) 1.3923(6) 0.0704(18) Uani d . 1 . .
H H22 0.5467 0.6431 1.4693 0.084 Uiso calc R 1 . .
C C23 0.5389(7) 0.5114(6) 1.3611(5) 0.0645(17) Uani d . 1 . .
H H23 0.5995 0.4882 1.4172 0.077 Uiso calc R 1 . .
C C24 0.4815(6) 0.4558(5) 1.2464(5) 0.0555(15) Uani d . 1 . .
H H24 0.5037 0.3944 1.2257 0.067 Uiso calc R 1 . .
Cl Cl1 0.19499(15) 0.84371(14) 0.29265(13) 0.0570(4) Uani d . 1 . .
Cl Cl2 0.89001(17) 0.69411(16) 0.70403(14) 0.0648(4) Uani d . 1 . .
Cl Cl3 0.47655(15) 0.34451(11) 0.99732(12) 0.0504(4) Uani d . 1 . .
Cl Cl4 0.65816(14) 0.13410(12) 1.00771(12) 0.0496(3) Uani d . 1 . .
Cu Cu1 0.44927(6) 0.12094(6) 0.99775(5) 0.0443(2) Uani d . 1 . .
Cu Cu2 0.31420(7) 0.41888(6) 0.99518(5) 0.0482(2) Uani d . 1 . .
N N1 0.3943(5) 0.4871(4) 1.1630(4) 0.0453(10) Uani d . 1 . .
N N2 0.2185(5) 0.3987(4) 0.8269(4) 0.0483(11) Uani d . 1 . .
N N3 0.3399(5) 0.0696(4) 0.8284(4) 0.0455(10) Uani d . 1 . .
N N4 0.4983(5) 0.1550(4) 1.1649(4) 0.0492(11) Uani d . 1 . .
O O1 0.2589(4) 0.0900(3) 0.9887(3) 0.0487(9) Uani d . 1 . .
O O2 0.2049(4) 0.5195(3) 0.9940(3) 0.0533(10) Uani d . 1 . .
O O3 1.0211(5) 0.7169(5) 0.6997(5) 0.0934(16) Uani d . 1 . .
O O4 0.8206(10) 0.7530(10) 0.6406(10) 0.221(5) Uani d . 1 . .
O O5 0.9105(10) 0.7257(15) 0.8086(7) 0.335(10) Uani d . 1 . .
O O6 0.8156(9) 0.5888(7) 0.6593(12) 0.253(7) Uani d . 1 . .
O O7 0.1715(12) 0.7738(12) 0.3473(14) 0.304(9) Uani d . 1 . .
O O8 0.3380(7) 0.8819(6) 0.3202(8) 0.157(3) Uani d . 1 . .
O O9 0.1338(12) 0.7967(16) 0.1870(8) 0.356(12) Uani d . 1 . .
O O10 0.1404(10) 0.9200(9) 0.3042(11) 0.218(5) Uani d . 1 . .
O O11 0.1331(5) 0.2760(4) 0.9973(4) 0.0675(11) Uani d D 1 . .
H H11A 0.1292 0.3169 1.0566 0.101 Uiso d RD 1 . .
H H11B 0.0516 0.2676 0.9381 0.101 Uiso d RD 1 . .

loop_
_atom_site_aniso_label
_atom_site_aniso_U_11
_atom_site_aniso_U_22
_atom_site_aniso_U_33
_atom_site_aniso_U_12
_atom_site_aniso_U_13
_atom_site_aniso_U_23
C1 0.065(4) 0.061(4) 0.047(3) 0.026(3) 0.018(3) 0.009(3)
C2 0.082(5) 0.078(5) 0.053(4) 0.030(4) 0.012(4) 0.004(3)
C3 0.125(7) 0.099(6) 0.048(4) 0.060(6) 0.042(5) 0.017(4)
C4 0.102(6) 0.080(5) 0.072(5) 0.050(5) 0.057(5) 0.031(4)
C5 0.071(4) 0.045(3) 0.057(3) 0.033(3) 0.039(3) 0.019(3)
C6 0.065(4) 0.056(4) 0.072(4) 0.030(3) 0.046(3) 0.023(3)
C7 0.042(3) 0.061(4) 0.070(4) 0.021(3) 0.019(3) 0.018(3)
C8 0.047(3) 0.048(3) 0.056(3) 0.024(3) 0.018(3) 0.018(3)
C9 0.045(3) 0.071(4) 0.064(4) 0.023(3) 0.005(3) 0.016(3)
C10 0.077(5) 0.088(5) 0.049(4) 0.039(4) 0.012(3) 0.017(4)
C11 0.083(5) 0.072(5) 0.052(4) 0.033(4) 0.032(3) 0.018(3)
C12 0.054(3) 0.060(4) 0.046(3) 0.024(3) 0.024(3) 0.020(3)
C13 0.079(5) 0.060(4) 0.053(4) 0.015(4) 0.033(3) 0.008(3)
C14 0.066(4) 0.052(4) 0.047(3) 0.016(3) 0.024(3) 0.008(3)
C15 0.078(5) 0.085(5) 0.041(4) 0.016(4) 0.021(3) 0.014(3)
C16 0.073(4) 0.078(5) 0.048(4) 0.030(4) 0.017(3) 0.025(3)
C17 0.047(3) 0.052(4) 0.047(3) 0.013(3) 0.020(3) 0.017(3)
C18 0.061(4) 0.054(4) 0.054(3) 0.027(3) 0.022(3) 0.018(3)
C19 0.080(4) 0.053(4) 0.056(4) 0.037(3) 0.037(3) 0.015(3)
C20 0.055(3) 0.046(3) 0.050(3) 0.017(3) 0.029(3) 0.009(3)
C21 0.086(5) 0.062(4) 0.049(4) 0.032(4) 0.031(3) 0.009(3)
C22 0.081(5) 0.076(5) 0.049(4) 0.022(4) 0.032(3) 0.002(3)
C23 0.063(4) 0.072(5) 0.046(3) 0.021(3) 0.013(3) 0.016(3)
C24 0.070(4) 0.048(3) 0.051(3) 0.023(3) 0.027(3) 0.016(3)
Cl1 0.0530(9) 0.0720(11) 0.0519(9) 0.0266(8) 0.0252(7) 0.0185(8)
Cl2 0.0521(9) 0.0780(12) 0.0550(9) 0.0191(8) 0.0207(7) 0.0063(8)
Cl3 0.0574(8) 0.0420(8) 0.0598(8) 0.0232(6) 0.0293(7) 0.0150(6)
Cl4 0.0424(7) 0.0506(8) 0.0599(8) 0.0209(6) 0.0233(6) 0.0149(6)
Cu1 0.0410(4) 0.0507(4) 0.0428(4) 0.0176(3) 0.0196(3) 0.0103(3)
Cu2 0.0602(5) 0.0470(4) 0.0409(4) 0.0263(3) 0.0209(3) 0.0102(3)
N1 0.054(3) 0.041(3) 0.041(2) 0.016(2) 0.021(2) 0.010(2)
N2 0.057(3) 0.041(3) 0.043(3) 0.014(2) 0.021(2) 0.010(2)
N3 0.046(3) 0.045(3) 0.043(3) 0.017(2) 0.017(2) 0.010(2)
N4 0.063(3) 0.048(3) 0.047(3) 0.027(2) 0.030(2) 0.016(2)
O1 0.049(2) 0.051(2) 0.057(2) 0.0208(18) 0.0314(19) 0.0182(19)
O2 0.066(3) 0.054(2) 0.045(2) 0.033(2) 0.0210(18) 0.0109(18)
O3 0.061(3) 0.107(4) 0.113(4) 0.026(3) 0.042(3) 0.029(3)
O4 0.147(8) 0.260(12) 0.351(15) 0.151(9) 0.128(9) 0.141(11)
O5 0.136(8) 0.70(3) 0.089(6) 0.059(12) 0.076(6) -0.015(10)
O6 0.111(6) 0.093(6) 0.52(2) -0.001(5) 0.152(10) 0.014(9)
O7 0.200(10) 0.398(19) 0.52(2) 0.167(12) 0.248(14) 0.384(19)
O8 0.078(4) 0.124(6) 0.285(10) 0.039(4) 0.084(5) 0.091(6)
O9 0.201(11) 0.66(3) 0.104(7) 0.225(16) -0.020(7) -0.122(12)
O10 0.153(7) 0.171(9) 0.366(14) 0.118(7) 0.112(8) 0.048(9)
O11 0.071(3) 0.066(3) 0.066(3) 0.019(2) 0.035(2) 0.019(2)

loop_
_atom_type_symbol
_atom_type_description
_atom_type_scat_dispersion_real
_atom_type_scat_dispersion_imag
_atom_type_scat_source
C C 0.0033 0.0016 'International Tables Vol C Tables 4.2.6.8 and 6.1.1.4'
H H 0.0000 0.0000 'International Tables Vol C Tables 4.2.6.8 and 6.1.1.4'
N N 0.0061 0.0033 'International Tables Vol C Tables 4.2.6.8 and 6.1.1.4'
O O 0.0106 0.0060 'International Tables Vol C Tables 4.2.6.8 and 6.1.1.4'
Cu Cu 0.3201 1.2651 'International Tables Vol C Tables 4.2.6.8 and 6.1.1.4'
Cl Cl 0.1484 0.1585 'International Tables Vol C Tables 4.2.6.8 and 6.1.1.4'

loop_
_geom_angle_atom_site_label_1
_geom_angle_atom_site_label_2
_geom_angle_atom_site_label_3
_geom_angle_site_symmetry_1
_geom_angle_site_symmetry_3
_geom_angle
_geom_angle_publ_flag
N4 C1 C2 . . 120.2(6) ?
N4 C1 H1 . . 119.9 ?
C2 C1 H1 . . 119.9 ?
C1 C2 C3 . . 119.1(7) ?
C1 C2 H2 . . 120.5 ?
C3 C2 H2 . . 120.5 ?
C4 C3 C2 . . 120.2(6) ?
C4 C3 H3 . . 119.9 ?
C2 C3 H3 . . 119.9 ?
C3 C4 C5 . . 118.6(7) ?
C3 C4 H4 . . 120.7 ?
C5 C4 H4 . . 120.7 ?
N4 C5 C4 . . 121.6(6) ?
N4 C5 C6 . . 117.1(5) ?
C4 C5 C6 . . 121.3(6) ?
O1 C6 C5 . . 107.2(5) ?
O1 C6 H6A . . 110.3 ?
C5 C6 H6A . . 110.3 ?
O1 C6 H6B . . 110.3 ?
C5 C6 H6B . . 110.3 ?
H6A C6 H6B . . 108.5 ?
O1 C7 C8 . . 108.0(5) ?
O1 C7 H7A . . 110.1 ?
C8 C7 H7A . . 110.1 ?
O1 C7 H7B . . 110.1 ?
C8 C7 H7B . . 110.1 ?
H7A C7 H7B . . 108.4 ?
N3 C8 C9 . . 121.3(5) ?
N3 C8 C7 . . 117.1(5) ?
C9 C8 C7 . . 121.6(6) ?
C8 C9 C10 . . 119.2(6) ?
C8 C9 H9 . . 120.4 ?
C10 C9 H9 . . 120.4 ?
C11 C10 C9 . . 118.8(6) ?
C11 C10 H10 . . 120.6 ?
C9 C10 H10 . . 120.6 ?
C12 C11 C10 . . 119.5(6) ?
C12 C11 H11 . . 120.2 ?
C10 C11 H11 . . 120.2 ?
N3 C12 C11 . . 122.0(6) ?
N3 C12 H12 . . 119.0 ?
C11 C12 H12 . . 119.0 ?
C14 C13 C15 . . 118.8(6) ?
C14 C13 H13 . . 120.6 ?
C15 C13 H13 . . 120.6 ?
N2 C14 C13 . . 122.7(6) ?
N2 C14 H14 . . 118.6 ?
C13 C14 H14 . . 118.6 ?
C16 C15 C13 . . 118.8(6) ?
C16 C15 H15 . . 120.6 ?
C13 C15 H15 . . 120.6 ?
C15 C16 C17 . . 120.2(6) ?
C15 C16 H16 . . 119.9 ?
C17 C16 H16 . . 119.9 ?
N2 C17 C16 . . 120.4(6) ?
N2 C17 C18 . . 118.3(5) ?
C16 C17 C18 . . 121.3(6) ?
O2 C18 C17 . . 107.8(5) ?
O2 C18 H18A . . 110.2 ?
C17 C18 H18A . . 110.2 ?
O2 C18 H18B . . 110.2 ?
C17 C18 H18B . . 110.2 ?
H18A C18 H18B . . 108.5 ?
O2 C19 C20 . . 107.9(4) ?
O2 C19 H19A . . 110.1 ?
C20 C19 H19A . . 110.1 ?
O2 C19 H19B . . 110.1 ?
C20 C19 H19B . . 110.1 ?
H19A C19 H19B . . 108.4 ?
N1 C20 C21 . . 120.4(5) ?
N1 C20 C19 . . 117.7(5) ?
C21 C20 C19 . . 121.9(5) ?
C22 C21 C20 . . 120.6(6) ?
C22 C21 H21 . . 119.7 ?
C20 C21 H21 . . 119.7 ?
C21 C22 C23 . . 118.5(6) ?
C21 C22 H22 . . 120.8 ?
C23 C22 H22 . . 120.8 ?
C24 C23 C22 . . 119.2(6) ?
C24 C23 H23 . . 120.4 ?
C22 C23 H23 . . 120.4 ?
N1 C24 C23 . . 122.1(6) ?
N1 C24 H24 . . 119.0 ?
C23 C24 H24 . . 119.0 ?
O7 Cl1 O9 . . 109.6(11) ?
O7 Cl1 O10 . . 111.8(7) ?
O9 Cl1 O10 . . 104.2(8) ?
O7 Cl1 O8 . . 108.2(6) ?
O9 Cl1 O8 . . 105.6(7) ?
O10 Cl1 O8 . . 117.1(6) ?
O5 Cl2 O6 . . 111.9(9) ?
O5 Cl2 O4 . . 108.8(9) ?
O6 Cl2 O4 . . 108.4(7) ?
O5 Cl2 O3 . . 109.3(5) ?
O6 Cl2 O3 . . 109.4(5) ?
O4 Cl2 O3 . . 108.9(5) ?
N3 Cu1 O1 . . 80.97(17) y
N3 Cu1 N4 . . 161.79(19) y
O1 Cu1 N4 . . 81.04(17) y
N3 Cu1 Cl4 . . 98.72(13) y
O1 Cu1 Cl4 . . 173.09(12) y
N4 Cu1 Cl4 . . 98.80(14) y
N2 Cu2 N1 . . 159.85(19) y
N2 Cu2 O2 . . 80.78(17) y
N1 Cu2 O2 . . 80.45(16) y
N2 Cu2 Cl3 . . 98.32(14) y
N1 Cu2 Cl3 . . 98.09(13) y
O2 Cu2 Cl3 . . 165.86(13) y
N2 Cu2 O11 . . 93.89(17) y
N1 Cu2 O11 . . 92.93(17) y
O2 Cu2 O11 . . 88.68(16) y
Cl3 Cu2 O11 . . 105.46(12) y
C20 N1 C24 . . 119.1(5) ?
C20 N1 Cu2 . . 115.3(4) ?
C24 N1 Cu2 . . 125.5(4) ?
C17 N2 C14 . . 119.1(5) ?
C17 N2 Cu2 . . 115.1(4) ?
C14 N2 Cu2 . . 125.8(4) ?
C8 N3 C12 . . 119.2(5) ?
C8 N3 Cu1 . . 115.0(4) ?
C12 N3 Cu1 . . 125.8(4) ?
C5 N4 C1 . . 120.3(5) ?
C5 N4 Cu1 . . 115.0(4) ?
C1 N4 Cu1 . . 124.6(4) ?
C7 O1 C6 . . 117.4(5) ?
C7 O1 Cu1 . . 115.1(3) ?
C6 O1 Cu1 . . 115.1(3) ?
C19 O2 C18 . . 117.2(4) ?
C19 O2 Cu2 . . 115.9(3) ?
C18 O2 Cu2 . . 115.2(3) ?
Cu2 O11 H11A . . 94.6 ?
Cu2 O11 H11B . . 109.4 ?
H11A O11 H11B . . 101.6 ?

loop_
_geom_bond_atom_site_label_1
_geom_bond_atom_site_label_2
_geom_bond_site_symmetry_2
_geom_bond_distance
_geom_bond_publ_flag
C1 N4 . 1.360(7) ?
C1 C2 . 1.364(8) ?
C1 H1 . 0.9300 ?
C2 C3 . 1.394(11) ?
C2 H2 . 0.9300 ?
C3 C4 . 1.356(10) ?
C3 H3 . 0.9300 ?
C4 C5 . 1.381(8) ?
C4 H4 . 0.9300 ?
C5 N4 . 1.328(7) ?
C5 C6 . 1.502(9) ?
C6 O1 . 1.430(6) ?
C6 H6A . 0.9700 ?
C6 H6B . 0.9700 ?
C7 O1 . 1.426(7) ?
C7 C8 . 1.483(8) ?
C7 H7A . 0.9700 ?
C7 H7B . 0.9700 ?
C8 N3 . 1.335(7) ?
C8 C9 . 1.386(8) ?
C9 C10 . 1.388(10) ?
C9 H9 . 0.9300 ?
C10 C11 . 1.376(9) ?
C10 H10 . 0.9300 ?
C11 C12 . 1.360(8) ?
C11 H11 . 0.9300 ?
C12 N3 . 1.353(7) ?
C12 H12 . 0.9300 ?
C13 C14 . 1.353(8) ?
C13 C15 . 1.386(9) ?
C13 H13 . 0.9300 ?
C14 N2 . 1.352(7) ?
C14 H14 . 0.9300 ?
C15 C16 . 1.367(9) ?
C15 H15 . 0.9300 ?
C16 C17 . 1.389(8) ?
C16 H16 . 0.9300 ?
C17 N2 . 1.336(7) ?
C17 C18 . 1.486(8) ?
C18 O2 . 1.430(6) ?
C18 H18A . 0.9700 ?
C18 H18B . 0.9700 ?
C19 O2 . 1.415(6) ?
C19 C20 . 1.496(8) ?
C19 H19A . 0.9700 ?
C19 H19B . 0.9700 ?
C20 N1 . 1.340(7) ?
C20 C21 . 1.385(8) ?
C21 C22 . 1.360(9) ?
C21 H21 . 0.9300 ?
C22 C23 . 1.377(9) ?
C22 H22 . 0.9300 ?
C23 C24 . 1.370(8) ?
C23 H23 . 0.9300 ?
C24 N1 . 1.342(7) ?
C24 H24 . 0.9300 ?
Cl1 O7 . 1.239(8) ?
Cl1 O9 . 1.244(8) ?
Cl1 O10 . 1.313(7) ?
Cl1 O8 . 1.389(6) ?
Cl2 O5 . 1.273(7) ?
Cl2 O6 . 1.285(8) ?
Cl2 O4 . 1.360(8) ?
Cl2 O3 . 1.409(5) ?
Cl3 Cu2 . 2.2511(15) y
Cl4 Cu1 . 2.2067(14) y
Cu1 N3 . 1.968(4) y
Cu1 O1 . 1.970(3) y
Cu1 N4 . 1.973(4) y
Cu2 N2 . 1.970(4) y
Cu2 N1 . 1.972(4) y
Cu2 O2 . 2.005(4) y
Cu2 O11 . 2.298(4) y
O11 H11A . 0.8969 ?
O11 H11B . 0.8995 ?

loop_
_geom_hbond_atom_site_label_D
_geom_hbond_atom_site_label_H
_geom_hbond_atom_site_label_A
_geom_hbond_site_symmetry_A
_geom_hbond_distance_DH
_geom_hbond_distance_HA
_geom_hbond_distance_DA
_geom_hbond_angle_DHA
O11 H11A O5 2_667 0.90 2.05 2.725(8) 131.4
O11 H11B O9 2_566 0.90 1.92 2.787(10) 162.7

loop_
_geom_torsion_atom_site_label_1
_geom_torsion_atom_site_label_2
_geom_torsion_atom_site_label_3
_geom_torsion_atom_site_label_4
_geom_torsion_site_symmetry_1
_geom_torsion_site_symmetry_2
_geom_torsion_site_symmetry_3
_geom_torsion_site_symmetry_4
_geom_torsion
_geom_torsion_publ_flag
N4 C1 C2 C3 . . . . 0.5(10) ?
C1 C2 C3 C4 . . . . -1.4(11) ?
C2 C3 C4 C5 . . . . 1.7(11) ?
C3 C4 C5 N4 . . . . -1.1(10) ?
C3 C4 C5 C6 . . . . 177.2(6) ?
N4 C5 C6 O1 . . . . -16.3(7) ?
C4 C5 C6 O1 . . . . 165.4(5) ?
O1 C7 C8 N3 . . . . 13.7(7) ?
O1 C7 C8 C9 . . . . -167.1(5) ?
N3 C8 C9 C10 . . . . 1.2(9) ?
C7 C8 C9 C10 . . . . -177.9(6) ?
C8 C9 C10 C11 . . . . -1.6(10) ?
C9 C10 C11 C12 . . . . 1.2(10) ?
C10 C11 C12 N3 . . . . -0.3(10) ?
C15 C13 C14 N2 . . . . 0.2(10) ?
C14 C13 C15 C16 . . . . -1.2(10) ?
C13 C15 C16 C17 . . . . 1.4(10) ?
C15 C16 C17 N2 . . . . -0.6(9) ?
C15 C16 C17 C18 . . . . 179.2(6) ?
N2 C17 C18 O2 . . . . -11.5(7) ?
C16 C17 C18 O2 . . . . 168.8(5) ?
O2 C19 C20 N1 . . . . 10.1(7) ?
O2 C19 C20 C21 . . . . -171.0(5) ?
N1 C20 C21 C22 . . . . 0.8(9) ?
C19 C20 C21 C22 . . . . -178.0(6) ?
C20 C21 C22 C23 . . . . -3.2(10) ?
C21 C22 C23 C24 . . . . 2.7(10) ?
C22 C23 C24 N1 . . . . 0.3(10) ?
C21 C20 N1 C24 . . . . 2.1(8) ?
C19 C20 N1 C24 . . . . -179.0(5) ?
C21 C20 N1 Cu2 . . . . -177.1(4) ?
C19 C20 N1 Cu2 . . . . 1.8(6) ?
C23 C24 N1 C20 . . . . -2.7(8) ?
C23 C24 N1 Cu2 . . . . 176.4(4) ?
N2 Cu2 N1 C20 . . . . 12.5(8) ?
O2 Cu2 N1 C20 . . . . -9.0(4) ?
Cl3 Cu2 N1 C20 . . . . 156.7(4) ?
O11 Cu2 N1 C20 . . . . -97.2(4) ?
N2 Cu2 N1 C24 . . . . -166.6(5) ?
O2 Cu2 N1 C24 . . . . 171.8(5) ?
Cl3 Cu2 N1 C24 . . . . -22.4(5) ?
O11 Cu2 N1 C24 . . . . 83.7(5) ?
C16 C17 N2 C14 . . . . -0.5(8) ?
C18 C17 N2 C14 . . . . 179.8(5) ?
C16 C17 N2 Cu2 . . . . 179.3(4) ?
C18 C17 N2 Cu2 . . . . -0.4(7) ?
C13 C14 N2 C17 . . . . 0.6(9) ?
C13 C14 N2 Cu2 . . . . -179.1(5) ?
N1 Cu2 N2 C17 . . . . -13.2(8) ?
O2 Cu2 N2 C17 . . . . 8.4(4) ?
Cl3 Cu2 N2 C17 . . . . -157.4(4) ?
O11 Cu2 N2 C17 . . . . 96.4(4) ?
N1 Cu2 N2 C14 . . . . 166.6(5) ?
O2 Cu2 N2 C14 . . . . -171.9(5) ?
Cl3 Cu2 N2 C14 . . . . 22.4(5) ?
O11 Cu2 N2 C14 . . . . -83.8(5) ?
C9 C8 N3 C12 . . . . -0.3(8) ?
C7 C8 N3 C12 . . . . 178.8(5) ?
C9 C8 N3 Cu1 . . . . -179.5(4) ?
C7 C8 N3 Cu1 . . . . -0.3(6) ?
C11 C12 N3 C8 . . . . -0.2(8) ?
C11 C12 N3 Cu1 . . . . 178.9(4) ?
O1 Cu1 N3 C8 . . . . -9.1(4) ?
N4 Cu1 N3 C8 . . . . -0.1(8) ?
Cl4 Cu1 N3 C8 . . . . 163.9(4) ?
O1 Cu1 N3 C12 . . . . 171.7(5) ?
N4 Cu1 N3 C12 . . . . -179.2(5) ?
Cl4 Cu1 N3 C12 . . . . -15.2(5) ?
C4 C5 N4 C1 . . . . 0.1(8) ?
C6 C5 N4 C1 . . . . -178.2(5) ?
C4 C5 N4 Cu1 . . . . -179.3(5) ?
C6 C5 N4 Cu1 . . . . 2.3(6) ?
C2 C1 N4 C5 . . . . 0.1(9) ?
C2 C1 N4 Cu1 . . . . 179.6(5) ?
N3 Cu1 N4 C5 . . . . -0.5(8) ?
O1 Cu1 N4 C5 . . . . 8.5(4) ?
Cl4 Cu1 N4 C5 . . . . -164.5(4) ?
N3 Cu1 N4 C1 . . . . -180.0(5) ?
O1 Cu1 N4 C1 . . . . -170.9(5) ?
Cl4 Cu1 N4 C1 . . . . 16.1(5) ?
C8 C7 O1 C6 . . . . -161.6(4) ?
C8 C7 O1 Cu1 . . . . -21.1(6) ?
C5 C6 O1 C7 . . . . 163.5(4) ?
C5 C6 O1 Cu1 . . . . 23.1(5) ?
N3 Cu1 O1 C7 . . . . 17.4(4) ?
N4 Cu1 O1 C7 . . . . -159.8(4) ?
Cl4 Cu1 O1 C7 . . . . -70.6(10) ?
N3 Cu1 O1 C6 . . . . 158.8(4) ?
N4 Cu1 O1 C6 . . . . -18.4(4) ?
Cl4 Cu1 O1 C6 . . . . 70.8(11) ?
C20 C19 O2 C18 . . . . -158.7(5) ?
C20 C19 O2 Cu2 . . . . -17.4(6) ?
C17 C18 O2 C19 . . . . 159.6(5) ?
C17 C18 O2 Cu2 . . . . 18.0(6) ?
N2 Cu2 O2 C19 . . . . -157.4(4) ?
N1 Cu2 O2 C19 . . . . 15.3(4) ?
Cl3 Cu2 O2 C19 . . . . -69.9(6) ?
O11 Cu2 O2 C19 . . . . 108.5(4) ?
N2 Cu2 O2 C18 . . . . -15.2(4) ?
N1 Cu2 O2 C18 . . . . 157.4(4) ?
Cl3 Cu2 O2 C18 . . . . 72.2(6) ?
O11 Cu2 O2 C18 . . . . -109.4(4) ?
